data_4507259
loop_
_publ_author_name
'Yang, Guang'
'Baran, Peter'
'Mart\'inez, Angel R.'
'Raptis, Raphael G.'

_publ_section_title
;
 Substituent Effects on the Supramolecular Aggregation of AgI-Pyrazolato
 Trimers
;
_journal_issue 1
_journal_name_full 'Crystal Growth &amp; Design'
_journal_page_first 264
_journal_paper_doi 10.1021/cg301411j
_journal_volume 13
_journal_year 2013
_chemical_formula_sum 'C60 H54 Ag6 N12'
_chemical_formula_weight 1590.37
_chemical_name_systematic
; 
 ? 
;
_space_group_IT_number 2
_symmetry_cell_setting triclinic
_symmetry_space_group_name_Hall '-P 1'
_symmetry_space_group_name_H-M 'P -1'
_atom_sites_solution_hydrogens geom
_atom_sites_solution_primary direct
_atom_sites_solution_secondary difmap
_audit_creation_method SHELXL-97
_cell_angle_alpha 115.984(6)
_cell_angle_beta 100.687(5)
_cell_angle_gamma 100.292(6)
_cell_formula_units_Z 2
_cell_length_a 14.082(4)
_cell_length_b 15.035(4)
_cell_length_c 16.149(5)
_cell_measurement_temperature 298(2)
_cell_volume 2886.5(15)
_computing_structure_refinement 'SHELXL-97 (Sheldrick, 1997)'
_computing_structure_solution 'SHELXS-97 (Sheldrick, 1990)'
_diffrn_ambient_temperature 298(2)
_diffrn_measured_fraction_theta_full 0.982
_diffrn_measured_fraction_theta_max 0.982
_diffrn_radiation_monochromator graphite
_diffrn_radiation_source 'fine-focus sealed tube'
_diffrn_radiation_type MoK\a
_diffrn_radiation_wavelength 0.71073
_diffrn_reflns_av_R_equivalents 0.0604
_diffrn_reflns_av_sigmaI/netI 0.1165
_diffrn_reflns_limit_h_max 15
_diffrn_reflns_limit_h_min -15
_diffrn_reflns_limit_k_max 16
_diffrn_reflns_limit_k_min -14
_diffrn_reflns_limit_l_max 10
_diffrn_reflns_limit_l_min -17
_diffrn_reflns_number 12875
_diffrn_reflns_theta_full 23.38
_diffrn_reflns_theta_max 23.38
_diffrn_reflns_theta_min 1.47
_exptl_absorpt_coefficient_mu 2.045
_exptl_absorpt_correction_T_max 0.8063
_exptl_absorpt_correction_T_min 0.6288
_exptl_crystal_density_diffrn 1.830
_exptl_crystal_density_method 'not measured'
_exptl_crystal_F_000 1560
_exptl_crystal_size_max 0.25
_exptl_crystal_size_mid 0.13
_exptl_crystal_size_min 0.11
_refine_diff_density_max 0.805
_refine_diff_density_min -1.451
_refine_diff_density_rms 0.387
_refine_ls_extinction_method none
_refine_ls_goodness_of_fit_ref 0.908
_refine_ls_hydrogen_treatment mixed
_refine_ls_matrix_type full
_refine_ls_number_parameters 637
_refine_ls_number_reflns 8271
_refine_ls_number_restraints 0
_refine_ls_restrained_S_all 0.908
_refine_ls_R_factor_all 0.1330
_refine_ls_R_factor_gt 0.0529
_refine_ls_shift/su_max 0.060
_refine_ls_shift/su_mean 0.007
_refine_ls_structure_factor_coef Fsqd
_refine_ls_weighting_details 'calc w=1/[\s^2^(Fo^2^)+(0.0737P)^2^+0.0000P] where P=(Fo^2^+2Fc^2^)/3'
_refine_ls_weighting_scheme calc
_refine_ls_wR_factor_gt 0.1136
_refine_ls_wR_factor_ref 0.1529
_reflns_number_gt 4158
_reflns_number_total 8271
_reflns_threshold_expression >2sigma(I)
_cod_data_source_file cg301411j_si_003.cif
_cod_data_source_block yg009
_cod_original_cell_volume 2886.5(14)
_cod_original_sg_symbol_H-M P-1
_cod_database_code 4507259

loop_
_symmetry_equiv_pos_as_xyz
'x, y, z'
'-x, -y, -z'

loop_
_atom_site_label
_atom_site_type_symbol
_atom_site_fract_x
_atom_site_fract_y
_atom_site_fract_z
_atom_site_U_iso_or_equiv
_atom_site_adp_type
_atom_site_occupancy
_atom_site_symmetry_multiplicity
_atom_site_calc_flag
_atom_site_refinement_flags
Ag1 Ag -0.04623(4) 0.09812(4) 0.42665(4) 0.0581(2) Uani 1 1 d .
Ag2 Ag 0.18503(5) 0.18830(5) 0.58105(4) 0.0591(2) Uani 1 1 d .
Ag3 Ag -0.01968(4) 0.11008(5) 0.64957(4) 0.0576(2) Uani 1 1 d .
Ag4 Ag 0.84544(4) 0.33903(5) 0.26618(5) 0.0635(2) Uani 1 1 d .
Ag5 Ag 1.08474(4) 0.40316(4) 0.41116(4) 0.0559(2) Uani 1 1 d .
Ag6 Ag 0.87736(5) 0.34256(5) 0.48140(5) 0.0645(2) Uani 1 1 d .
C1 C 0.3500(5) 0.2324(6) 0.4550(6) 0.078(3) Uani 1 1 d .
H1A H 0.3860 0.2928 0.4548 0.116 Uiso 1 1 calc R
H1B H 0.3737 0.1751 0.4196 0.116 Uiso 1 1 calc R
H1C H 0.3613 0.2454 0.5203 0.116 Uiso 1 1 calc R
C2 C 0.2399(6) 0.2073(5) 0.4089(5) 0.055(2) Uani 1 1 d .
C3 C 0.1876(5) 0.1977(5) 0.3220(5) 0.060(3) Uani 1 1 d .
H3 H 0.2161 0.2125 0.2803 0.072 Uiso 1 1 calc R
C4 C 0.0829(6) 0.1614(5) 0.3086(5) 0.055(3) Uani 1 1 d .
C5 C -0.0043(3) 0.1355(3) 0.2254(3) 0.050(2) Uani 1 1 d G
C6 C 0.0117(4) 0.1223(4) 0.1389(3) 0.078(3) Uani 1 1 d G
H6 H 0.0769 0.1315 0.1335 0.094 Uiso 1 1 calc R
C7 C -0.0698(5) 0.0952(4) 0.0603(3) 0.084(3) Uani 1 1 d G
H7 H -0.0591 0.0864 0.0025 0.101 Uiso 1 1 calc R
C8 C -0.1673(4) 0.0814(5) 0.0683(4) 0.085(4) Uani 1 1 d G
H8 H -0.2218 0.0633 0.0158 0.102 Uiso 1 1 calc R
C9 C -0.1833(3) 0.0946(5) 0.1548(4) 0.084(4) Uani 1 1 d G
H9 H -0.2485 0.0854 0.1602 0.101 Uiso 1 1 calc R
C10 C -0.1018(4) 0.1217(4) 0.2334(3) 0.071(3) Uani 1 1 d G
H10 H -0.1125 0.1305 0.2913 0.086 Uiso 1 1 calc R
C11 C -0.3030(6) 0.0015(6) 0.3164(5) 0.068(3) Uani 1 1 d .
H11A H -0.2680 0.0588 0.3111 0.102 Uiso 1 1 calc R
H11B H -0.3745 -0.0089 0.2968 0.102 Uiso 1 1 calc R
H11C H -0.2877 -0.0599 0.2756 0.102 Uiso 1 1 calc R
C12 C -0.2704(6) 0.0234(6) 0.4170(5) 0.055(3) Uani 1 1 d .
C13 C -0.3267(6) 0.0138(6) 0.4750(6) 0.067(3) Uani 1 1 d .
H13 H -0.3968 -0.0087 0.4585 0.080 Uiso 1 1 calc R
C14 C -0.2586(5) 0.0442(5) 0.5630(5) 0.052(2) Uani 1 1 d .
C15 C -0.2795(3) 0.0550(3) 0.6521(3) 0.055(3) Uani 1 1 d G
C16 C -0.3648(3) 0.0840(4) 0.6707(4) 0.082(3) Uani 1 1 d G
H16 H -0.4080 0.0934 0.6261 0.098 Uiso 1 1 calc R
C17 C -0.3857(4) 0.0989(5) 0.7558(4) 0.104(4) Uani 1 1 d G
H17 H -0.4428 0.1183 0.7683 0.125 Uiso 1 1 calc R
C18 C -0.3212(5) 0.0847(5) 0.8224(4) 0.103(4) Uani 1 1 d G
H18 H -0.3352 0.0947 0.8794 0.124 Uiso 1 1 calc R
C19 C -0.2359(5) 0.0557(4) 0.8038(3) 0.081(3) Uani 1 1 d G
H19 H -0.1927 0.0463 0.8483 0.097 Uiso 1 1 calc R
C20 C -0.2150(3) 0.0408(4) 0.7186(3) 0.060(3) Uani 1 1 d G
H20 H -0.1579 0.0214 0.7062 0.072 Uiso 1 1 calc R
C21 C 0.0898(6) 0.1538(6) 0.8826(5) 0.072(3) Uani 1 1 d .
H21A H 0.0213 0.1273 0.8417 0.109 Uiso 1 1 calc R
H21B H 0.0952 0.2106 0.9439 0.109 Uiso 1 1 calc R
H21C H 0.1091 0.1001 0.8922 0.109 Uiso 1 1 calc R
C22 C 0.1586(6) 0.1905(5) 0.8360(5) 0.058(3) Uani 1 1 d .
C23 C 0.2565(6) 0.2508(5) 0.8748(5) 0.058(3) Uani 1 1 d .
H23 H 0.2964 0.2801 0.9384 0.070 Uiso 1 1 calc R
C24 C 0.2847(6) 0.2595(6) 0.8005(5) 0.058(3) Uani 1 1 d .
C25 C 0.3804(3) 0.3120(3) 0.7944(3) 0.064(3) Uani 1 1 d G
C26 C 0.4187(4) 0.2634(4) 0.7184(4) 0.082(3) Uani 1 1 d G
H26 H 0.3830 0.1968 0.6688 0.099 Uiso 1 1 calc R
C27 C 0.5104(5) 0.3142(6) 0.7167(5) 0.097(4) Uani 1 1 d G
H27 H 0.5360 0.2817 0.6658 0.116 Uiso 1 1 calc R
C28 C 0.5638(4) 0.4137(6) 0.7909(6) 0.114(4) Uani 1 1 d G
H28 H 0.6251 0.4477 0.7897 0.137 Uiso 1 1 calc R
C29 C 0.5255(4) 0.4623(4) 0.8669(5) 0.151(6) Uani 1 1 d G
H29 H 0.5612 0.5289 0.9166 0.182 Uiso 1 1 calc R
C30 C 0.4338(4) 0.4114(4) 0.8687(4) 0.122(5) Uani 1 1 d G
H30 H 0.4082 0.4440 0.9196 0.146 Uiso 1 1 calc R
C31 C 0.8778(7) 0.3495(8) 0.0613(6) 0.100(4) Uani 1 1 d .
H31A H 0.8620 0.2833 0.0048 0.150 Uiso 1 1 calc R
H31B H 0.8881 0.4031 0.0438 0.150 Uiso 1 1 calc R
H31C H 0.8230 0.3516 0.0889 0.150 Uiso 1 1 calc R
C32 C 0.9722(7) 0.3659(6) 0.1335(6) 0.073(3) Uani 1 1 d .
C33 C 1.0698(6) 0.3770(6) 0.1312(6) 0.063(3) Uani 1 1 d .
H33 H 1.0937 0.3737 0.0803 0.075 Uiso 1 1 calc R
C34 C 1.1268(5) 0.3942(5) 0.2200(6) 0.054(3) Uani 1 1 d .
C35 C 1.2343(3) 0.4033(3) 0.2544(3) 0.054(2) Uani 1 1 d G
C36 C 1.2784(4) 0.3438(4) 0.1883(3) 0.089(4) Uani 1 1 d G
H36 H 1.2410 0.3020 0.1237 0.107 Uiso 1 1 calc R
C37 C 1.3785(4) 0.3467(5) 0.2188(5) 0.110(4) Uani 1 1 d G
H37 H 1.4080 0.3069 0.1746 0.132 Uiso 1 1 calc R
C38 C 1.4345(3) 0.4091(6) 0.3154(6) 0.114(4) Uani 1 1 d G
H38 H 1.5014 0.4111 0.3358 0.136 Uiso 1 1 calc R
C39 C 1.3904(4) 0.4687(5) 0.3815(4) 0.102(4) Uani 1 1 d G
H39 H 1.4278 0.5104 0.4461 0.122 Uiso 1 1 calc R
C40 C 1.2903(4) 0.4658(4) 0.3510(3) 0.073(3) Uani 1 1 d G
H40 H 1.2608 0.5056 0.3951 0.087 Uiso 1 1 calc R
C41 C 1.2890(5) 0.4629(6) 0.6044(6) 0.072(3) Uani 1 1 d .
H41A H 1.2870 0.4214 0.5386 0.108 Uiso 1 1 calc R
H41B H 1.3382 0.4521 0.6460 0.108 Uiso 1 1 calc R
H41C H 1.3071 0.5347 0.6212 0.108 Uiso 1 1 calc R
C42 C 1.1893(6) 0.4334(5) 0.6157(6) 0.055(3) Uani 1 1 d .
C43 C 1.1594(6) 0.4177(6) 0.6875(6) 0.065(3) Uani 1 1 d .
H43 H 1.2023 0.4257 0.7432 0.078 Uiso 1 1 calc R
C44 C 1.0544(6) 0.3881(5) 0.6611(5) 0.052(2) Uani 1 1 d .
C45 C 0.9859(3) 0.3661(3) 0.7147(3) 0.056(3) Uani 1 1 d G
C46 C 1.0289(4) 0.3620(4) 0.7972(3) 0.090(3) Uani 1 1 d G
H46 H 1.0981 0.3717 0.8169 0.109 Uiso 1 1 calc R
C47 C 0.9686(6) 0.3435(5) 0.8504(4) 0.106(4) Uani 1 1 d G
H47 H 0.9974 0.3408 0.9056 0.127 Uiso 1 1 calc R
C48 C 0.8652(5) 0.3290(5) 0.8210(5) 0.098(4) Uani 1 1 d G
H48 H 0.8248 0.3166 0.8565 0.117 Uiso 1 1 calc R
C49 C 0.8222(4) 0.3330(5) 0.7385(5) 0.098(4) Uani 1 1 d G
H49 H 0.7530 0.3234 0.7188 0.118 Uiso 1 1 calc R
C50 C 0.8825(3) 0.3516(4) 0.6853(4) 0.079(3) Uani 1 1 d G
H50 H 0.8537 0.3543 0.6301 0.095 Uiso 1 1 calc R
C51 C 0.6291(6) 0.2427(6) 0.4826(6) 0.092(3) Uani 1 1 d .
H51A H 0.6888 0.2340 0.5141 0.137 Uiso 1 1 calc R
H51B H 0.5718 0.1854 0.4645 0.137 Uiso 1 1 calc R
H51C H 0.6186 0.3059 0.5259 0.137 Uiso 1 1 calc R
C52 C 0.6416(5) 0.2468(6) 0.3952(6) 0.063(3) Uani 1 1 d .
C53 C 0.5698(6) 0.2157(6) 0.3080(6) 0.074(3) Uani 1 1 d .
H53 H 0.5011 0.1836 0.2917 0.089 Uiso 1 1 calc R
C54 C 0.6192(6) 0.2412(6) 0.2472(7) 0.072(3) Uani 1 1 d .
C55 C 0.5803(3) 0.2284(4) 0.1489(3) 0.074(3) Uani 1 1 d G
C56 C 0.4997(4) 0.1416(4) 0.0829(4) 0.120(5) Uani 1 1 d G
H56 H 0.4735 0.0929 0.1000 0.144 Uiso 1 1 calc R
C57 C 0.4582(4) 0.1275(6) -0.0086(4) 0.145(7) Uani 1 1 d G
H57 H 0.4042 0.0694 -0.0528 0.174 Uiso 1 1 calc R
C58 C 0.4974(5) 0.2002(7) -0.0341(4) 0.136(6) Uani 1 1 d G
H58 H 0.4696 0.1908 -0.0954 0.164 Uiso 1 1 calc R
C59 C 0.5780(6) 0.2870(6) 0.0319(5) 0.123(5) Uani 1 1 d G
H59 H 0.6042 0.3357 0.0148 0.148 Uiso 1 1 calc R
C60 C 0.6195(4) 0.3011(4) 0.1234(4) 0.095(4) Uani 1 1 d G
H60 H 0.6734 0.3592 0.1676 0.115 Uiso 1 1 calc R
N1 N 0.0754(4) 0.1497(4) 0.3862(4) 0.0475(19) Uani 1 1 d .
N2 N 0.1696(5) 0.1786(4) 0.4466(4) 0.0499(19) Uani 1 1 d .
N3 N 0.2049(4) 0.2035(4) 0.7190(4) 0.0530(19) Uani 1 1 d .
N4 N -0.1713(4) 0.0537(4) 0.4657(4) 0.051(2) Uani 1 1 d .
N5 N 0.1265(5) 0.1607(4) 0.7421(4) 0.056(2) Uani 1 1 d .
N6 N -0.1629(4) 0.0659(4) 0.5563(4) 0.055(2) Uani 1 1 d .
N7 N 0.9689(4) 0.3755(4) 0.2207(5) 0.059(2) Uani 1 1 d .
N8 N 1.0633(4) 0.3925(4) 0.2737(4) 0.050(2) Uani 1 1 d .
N9 N 1.1032(4) 0.4111(4) 0.5455(4) 0.0494(19) Uani 1 1 d .
N10 N 0.7189(4) 0.2877(5) 0.3019(5) 0.064(2) Uani 1 1 d .
N11 N 1.0194(4) 0.3830(5) 0.5734(4) 0.058(2) Uani 1 1 d .
N12 N 0.7308(4) 0.2906(4) 0.3882(5) 0.057(2) Uani 1 1 d .

loop_
_atom_site_aniso_label
_atom_site_aniso_U_11
_atom_site_aniso_U_22
_atom_site_aniso_U_33
_atom_site_aniso_U_23
_atom_site_aniso_U_13
_atom_site_aniso_U_12
Ag1 0.0498(3) 0.0701(4) 0.0581(3) 0.0334(3) 0.0221(3) 0.0140(3)
Ag2 0.0549(4) 0.0713(3) 0.0510(3) 0.0310(3) 0.0158(3) 0.0150(3)
Ag3 0.0414(3) 0.0689(4) 0.0543(4) 0.0259(3) 0.0106(3) 0.0126(3)
Ag4 0.0408(3) 0.0781(4) 0.0647(4) 0.0294(3) 0.0183(3) 0.0135(3)
Ag5 0.0487(3) 0.0654(3) 0.0530(3) 0.0280(3) 0.0192(3) 0.0133(3)
Ag6 0.0486(3) 0.0802(4) 0.0635(4) 0.0336(3) 0.0204(3) 0.0158(3)
C1 0.028(4) 0.093(6) 0.092(6) 0.039(5) 0.001(4) 0.007(4)
C2 0.080(5) 0.051(4) 0.054(4) 0.034(3) 0.031(4) 0.029(4)
C3 0.056(4) 0.067(4) 0.065(4) 0.035(4) 0.036(4) 0.013(4)
C4 0.067(5) 0.044(4) 0.045(4) 0.019(3) 0.019(4) 0.005(4)
C5 0.053(4) 0.038(3) 0.060(4) 0.026(3) 0.016(4) 0.009(3)
C6 0.096(6) 0.084(5) 0.076(5) 0.048(4) 0.040(5) 0.034(5)
C7 0.105(7) 0.105(6) 0.052(5) 0.043(4) 0.028(5) 0.033(6)
C8 0.084(7) 0.093(6) 0.062(6) 0.034(5) -0.001(5) 0.023(5)
C9 0.061(6) 0.097(6) 0.084(6) 0.043(5) 0.003(5) 0.019(5)
C10 0.068(5) 0.092(5) 0.062(5) 0.043(4) 0.030(4) 0.013(5)
C11 0.065(5) 0.076(5) 0.070(5) 0.047(4) 0.013(4) 0.014(4)
C12 0.046(4) 0.070(5) 0.030(4) 0.017(4) -0.001(4) 0.006(4)
C13 0.043(4) 0.080(5) 0.070(5) 0.033(4) 0.015(4) 0.013(4)
C14 0.041(4) 0.064(4) 0.054(4) 0.029(3) 0.024(3) 0.013(4)
C15 0.042(4) 0.053(4) 0.059(5) 0.021(4) 0.016(4) 0.004(4)
C16 0.043(4) 0.128(7) 0.082(5) 0.053(5) 0.030(4) 0.024(5)
C17 0.060(6) 0.148(8) 0.093(7) 0.050(6) 0.026(5) 0.026(6)
C18 0.081(6) 0.150(8) 0.085(6) 0.052(6) 0.057(5) 0.035(6)
C19 0.088(6) 0.091(6) 0.055(5) 0.031(4) 0.015(5) 0.029(5)
C20 0.048(4) 0.074(5) 0.061(5) 0.029(4) 0.030(4) 0.018(4)
C21 0.077(5) 0.082(5) 0.064(5) 0.038(4) 0.035(4) 0.017(5)
C22 0.072(5) 0.051(4) 0.047(4) 0.023(3) 0.013(4) 0.018(4)
C23 0.052(5) 0.065(4) 0.051(4) 0.029(4) 0.007(4) 0.008(4)
C24 0.042(4) 0.074(5) 0.050(4) 0.030(4) 0.006(4) 0.004(4)
C25 0.055(5) 0.073(5) 0.061(5) 0.038(4) 0.006(4) 0.010(4)
C26 0.062(5) 0.114(6) 0.070(5) 0.045(5) 0.022(5) 0.018(5)
C27 0.068(6) 0.094(6) 0.110(7) 0.041(6) 0.026(6) 0.009(5)
C28 0.096(7) 0.127(8) 0.114(7) 0.060(6) 0.050(6) 0.001(7)
C29 0.138(9) 0.111(8) 0.136(9) 0.032(7) 0.047(8) -0.051(8)
C30 0.106(8) 0.117(8) 0.084(7) 0.023(6) 0.024(7) -0.023(7)
C31 0.082(7) 0.154(8) 0.052(5) 0.043(5) 0.017(5) 0.031(6)
C32 0.084(6) 0.074(5) 0.054(5) 0.032(4) 0.016(5) 0.012(5)
C33 0.053(5) 0.071(5) 0.044(5) 0.018(4) 0.007(4) 0.011(4)
C34 0.040(4) 0.038(4) 0.080(5) 0.026(4) 0.024(4) 0.008(3)
C35 0.048(4) 0.054(4) 0.077(4) 0.043(3) 0.029(4) 0.010(4)
C36 0.075(5) 0.079(5) 0.121(7) 0.037(5) 0.067(5) 0.031(5)
C37 0.077(5) 0.120(7) 0.160(8) 0.071(6) 0.075(5) 0.042(5)
C38 0.049(5) 0.134(7) 0.191(9) 0.100(6) 0.057(6) 0.025(5)
C39 0.053(6) 0.125(7) 0.132(7) 0.078(6) 0.020(6) 0.003(6)
C40 0.052(5) 0.070(5) 0.104(6) 0.044(4) 0.036(4) 0.017(4)
C41 0.039(4) 0.079(5) 0.071(6) 0.018(5) 0.013(4) 0.006(4)
C42 0.043(4) 0.044(4) 0.054(5) 0.009(4) -0.001(4) 0.011(4)
C43 0.067(5) 0.081(5) 0.062(5) 0.042(4) 0.020(4) 0.031(4)
C44 0.054(5) 0.051(4) 0.043(4) 0.017(3) 0.004(4) 0.023(4)
C45 0.084(5) 0.035(3) 0.064(5) 0.026(3) 0.039(4) 0.030(4)
C46 0.100(6) 0.116(6) 0.082(6) 0.060(5) 0.025(5) 0.065(5)
C47 0.121(7) 0.157(7) 0.106(5) 0.094(5) 0.078(5) 0.066(6)
C48 0.119(7) 0.102(6) 0.095(6) 0.060(5) 0.056(6) 0.028(6)
C49 0.100(6) 0.133(7) 0.099(6) 0.072(5) 0.060(5) 0.044(6)
C50 0.054(5) 0.114(6) 0.083(6) 0.061(5) 0.010(5) 0.028(5)
C51 0.075(6) 0.111(6) 0.122(6) 0.082(5) 0.046(5) 0.019(5)
C52 0.028(4) 0.064(4) 0.097(6) 0.039(4) 0.020(4) 0.013(4)
C53 0.030(4) 0.085(5) 0.104(6) 0.042(5) 0.027(4) 0.013(4)
C54 0.053(4) 0.058(5) 0.101(6) 0.027(4) 0.037(5) 0.027(4)
C55 0.054(5) 0.080(5) 0.048(6) -0.002(4) -0.007(4) 0.037(4)
C56 0.072(7) 0.098(8) 0.111(9) 0.005(7) -0.003(7) 0.004(6)
C57 0.104(9) 0.154(11) 0.067(8) -0.006(8) -0.029(7) 0.004(9)
C58 0.083(7) 0.213(12) 0.071(8) 0.032(8) 0.015(6) 0.054(8)
C59 0.091(7) 0.199(10) 0.074(7) 0.057(7) 0.006(6) 0.075(7)
C60 0.080(6) 0.118(7) 0.100(7) 0.063(5) 0.023(6) 0.031(6)
N1 0.048(3) 0.053(3) 0.041(3) 0.023(3) 0.014(3) 0.012(3)
N2 0.053(4) 0.061(3) 0.041(3) 0.032(3) 0.015(3) 0.008(3)
N3 0.049(3) 0.072(3) 0.054(3) 0.043(3) 0.016(3) 0.022(3)
N4 0.045(3) 0.064(3) 0.042(3) 0.026(3) 0.008(3) 0.015(3)
N5 0.054(4) 0.069(4) 0.046(3) 0.027(3) 0.016(3) 0.023(3)
N6 0.044(3) 0.067(4) 0.047(4) 0.022(3) 0.013(3) 0.015(3)
N7 0.035(3) 0.064(4) 0.079(4) 0.037(3) 0.017(3) 0.016(3)
N8 0.039(3) 0.050(3) 0.065(4) 0.030(3) 0.020(3) 0.008(3)
N9 0.060(4) 0.052(3) 0.042(3) 0.023(3) 0.019(3) 0.025(3)
N10 0.041(3) 0.077(4) 0.066(4) 0.027(3) 0.019(3) 0.015(3)
N11 0.055(4) 0.075(4) 0.052(4) 0.029(3) 0.028(3) 0.026(3)
N12 0.038(3) 0.071(4) 0.070(4) 0.040(3) 0.016(3) 0.021(3)

loop_
_atom_type_symbol
_atom_type_description
_atom_type_scat_dispersion_real
_atom_type_scat_dispersion_imag
_atom_type_scat_source
C C 0.0033 0.0016 'International Tables Vol C Tables 4.2.6.8 and 6.1.1.4'
H H 0.0000 0.0000 'International Tables Vol C Tables 4.2.6.8 and 6.1.1.4'
N N 0.0061 0.0033 'International Tables Vol C Tables 4.2.6.8 and 6.1.1.4'
Ag Ag -0.8971 1.1015 'International Tables Vol C Tables 4.2.6.8 and 6.1.1.4'

loop_
_geom_angle_atom_site_label_1
_geom_angle_atom_site_label_2
_geom_angle_atom_site_label_3
_geom_angle
_geom_angle_site_symmetry_1
_geom_angle_site_symmetry_3
N4 Ag1 N1 176.3(3) . .
N4 Ag1 Ag3 100.39(17) . 2_556
N1 Ag1 Ag3 82.94(17) . 2_556
N4 Ag1 Ag2 120.07(17) . .
N1 Ag1 Ag2 61.87(17) . .
Ag3 Ag1 Ag2 80.46(3) 2_556 .
N2 Ag2 N3 177.8(2) . .
N2 Ag2 Ag1 61.35(16) . .
N3 Ag2 Ag1 120.32(16) . .
N6 Ag3 N5 177.1(3) . .
N6 Ag3 Ag1 103.77(17) . 2_556
N5 Ag3 Ag1 78.01(17) . 2_556
N7 Ag4 N10 174.5(2) . .
N9 Ag5 N8 178.8(2) . .
N9 Ag5 Ag6 88.78(15) . 2_766
N8 Ag5 Ag6 92.03(15) . 2_766
N11 Ag6 N12 175.5(3) . .
N11 Ag6 Ag5 83.23(18) . 2_766
N12 Ag6 Ag5 100.70(17) . 2_766
N2 C2 C3 106.9(7) . .
N2 C2 C1 121.6(8) . .
C3 C2 C1 131.3(8) . .
C2 C3 C4 107.6(7) . .
N1 C4 C3 106.4(7) . .
N1 C4 C5 125.0(6) . .
C3 C4 C5 128.6(7) . .
C6 C5 C10 120.0 . .
C6 C5 C4 119.9(4) . .
C10 C5 C4 120.1(4) . .
C7 C6 C5 120.0 . .
C6 C7 C8 120.0 . .
C9 C8 C7 120.0 . .
C8 C9 C10 120.0 . .
C9 C10 C5 120.0 . .
N4 C12 C13 108.9(7) . .
N4 C12 C11 121.0(7) . .
C13 C12 C11 130.0(7) . .
C12 C13 C14 106.5(7) . .
N6 C14 C13 108.7(7) . .
N6 C14 C15 122.8(6) . .
C13 C14 C15 128.5(7) . .
C16 C15 C20 120.0 . .
C16 C15 C14 117.9(4) . .
C20 C15 C14 122.0(4) . .
C17 C16 C15 120.0 . .
C16 C17 C18 120.0 . .
C19 C18 C17 120.0 . .
C18 C19 C20 120.0 . .
C19 C20 C15 120.0 . .
N5 C22 C23 110.3(8) . .
N5 C22 C21 120.2(7) . .
C23 C22 C21 129.5(8) . .
C22 C23 C24 106.0(7) . .
N3 C24 C23 108.3(7) . .
N3 C24 C25 118.6(7) . .
C23 C24 C25 133.0(6) . .
C26 C25 C30 120.0 . .
C26 C25 C24 121.7(4) . .
C30 C25 C24 118.3(4) . .
C25 C26 C27 120.0 . .
C28 C27 C26 120.0 . .
C27 C28 C29 120.0 . .
C30 C29 C28 120.0 . .
C29 C30 C25 120.0 . .
N7 C32 C33 108.3(8) . .
N7 C32 C31 120.0(8) . .
C33 C32 C31 131.6(9) . .
C32 C33 C34 106.7(8) . .
N8 C34 C33 108.1(7) . .
N8 C34 C35 121.5(7) . .
C33 C34 C35 130.1(7) . .
C36 C35 C40 120.0 . .
C36 C35 C34 118.3(4) . .
C40 C35 C34 121.6(4) . .
C37 C36 C35 120.0 . .
C38 C37 C36 120.0 . .
C37 C38 C39 120.0 . .
C40 C39 C38 120.0 . .
C39 C40 C35 120.0 . .
N9 C42 C43 107.4(7) . .
N9 C42 C41 120.4(8) . .
C43 C42 C41 132.1(8) . .
C44 C43 C42 108.1(8) . .
N11 C44 C43 108.0(8) . .
N11 C44 C45 123.0(6) . .
C43 C44 C45 129.0(7) . .
C46 C45 C50 120.0 . .
C46 C45 C44 117.9(4) . .
C50 C45 C44 122.1(4) . .
C47 C46 C45 120.0 . .
C46 C47 C48 120.0 . .
C49 C48 C47 120.0 . .
C50 C49 C48 120.0 . .
C49 C50 C45 120.0 . .
N12 C52 C53 105.5(8) . .
N12 C52 C51 124.1(7) . .
C53 C52 C51 130.3(7) . .
C52 C53 C54 109.1(7) . .
N10 C54 C53 104.2(8) . .
N10 C54 C55 123.3(8) . .
C53 C54 C55 132.5(7) . .
C56 C55 C60 120.0 . .
C56 C55 C54 117.5(4) . .
C60 C55 C54 122.4(4) . .
C55 C56 C57 120.0 . .
C58 C57 C56 120.0 . .
C57 C58 C59 120.0 . .
C58 C59 C60 120.0 . .
C59 C60 C55 120.0 . .
C4 N1 N2 109.1(6) . .
C4 N1 Ag1 133.6(5) . .
N2 N1 Ag1 117.3(5) . .
C2 N2 N1 110.0(6) . .
C2 N2 Ag2 130.6(5) . .
N1 N2 Ag2 119.0(5) . .
C24 N3 N5 107.8(6) . .
C24 N3 Ag2 130.9(5) . .
N5 N3 Ag2 121.0(4) . .
C12 N4 N6 108.7(6) . .
C12 N4 Ag1 128.8(6) . .
N6 N4 Ag1 121.9(4) . .
C22 N5 N3 107.6(6) . .
C22 N5 Ag3 130.4(6) . .
N3 N5 Ag3 118.3(5) . .
C14 N6 N4 107.2(6) . .
C14 N6 Ag3 134.3(6) . .
N4 N6 Ag3 118.5(5) . .
N8 N7 C32 108.9(7) . .
N8 N7 Ag4 119.6(6) . .
C32 N7 Ag4 130.1(5) . .
N7 N8 C34 108.0(6) . .
N7 N8 Ag5 119.0(5) . .
C34 N8 Ag5 132.9(5) . .
C42 N9 N11 108.6(6) . .
C42 N9 Ag5 130.4(6) . .
N11 N9 Ag5 120.8(4) . .
N12 N10 C54 109.8(7) . .
N12 N10 Ag4 119.9(4) . .
C54 N10 Ag4 130.1(7) . .
C44 N11 N9 107.9(6) . .
C44 N11 Ag6 134.0(5) . .
N9 N11 Ag6 118.1(5) . .
N10 N12 C52 111.3(6) . .
N10 N12 Ag6 118.5(5) . .
C52 N12 Ag6 129.8(6) . .

loop_
_geom_bond_atom_site_label_1
_geom_bond_atom_site_label_2
_geom_bond_distance
_geom_bond_site_symmetry_2
Ag1 N4 2.075(6) .
Ag1 N1 2.084(6) .
Ag1 Ag3 3.2032(12) 2_556
Ag1 Ag2 3.3330(12) .
Ag2 N2 2.078(6) .
Ag2 N3 2.096(6) .
Ag3 N6 2.072(6) .
Ag3 N5 2.086(6) .
Ag3 Ag1 3.2032(12) 2_556
Ag4 N7 2.085(7) .
Ag4 N10 2.094(7) .
Ag5 N9 2.084(6) .
Ag5 N8 2.114(7) .
Ag5 Ag6 3.3206(13) 2_766
Ag6 N11 2.061(6) .
Ag6 N12 2.092(6) .
Ag6 Ag5 3.3206(13) 2_766
C1 C2 1.489(10) .
C2 N2 1.356(10) .
C2 C3 1.391(11) .
C3 C4 1.417(10) .
C4 N1 1.360(10) .
C4 C5 1.491(9) .
C5 C6 1.3900 .
C5 C10 1.3900 .
C6 C7 1.3900 .
C7 C8 1.3900 .
C8 C9 1.3900 .
C9 C10 1.3900 .
C11 C12 1.469(11) .
C12 N4 1.351(9) .
C12 C13 1.372(11) .
C13 C14 1.384(11) .
C14 N6 1.365(9) .
C14 C15 1.467(9) .
C15 C16 1.3900 .
C15 C20 1.3900 .
C16 C17 1.3900 .
C17 C18 1.3900 .
C18 C19 1.3900 .
C19 C20 1.3900 .
C21 C22 1.501(12) .
C22 N5 1.336(10) .
C22 C23 1.361(10) .
C23 C24 1.382(12) .
C24 N3 1.359(8) .
C24 C25 1.478(9) .
C25 C26 1.3900 .
C25 C30 1.3900 .
C26 C27 1.3900 .
C27 C28 1.3900 .
C28 C29 1.3900 .
C29 C30 1.3900 .
C31 C32 1.498(12) .
C32 N7 1.363(11) .
C32 C33 1.364(12) .
C33 C34 1.394(11) .
C34 N8 1.360(10) .
C34 C35 1.471(8) .
C35 C36 1.3900 .
C35 C40 1.3900 .
C36 C37 1.3900 .
C37 C38 1.3900 .
C38 C39 1.3900 .
C39 C40 1.3900 .
C41 C42 1.463(11) .
C42 N9 1.371(9) .
C42 C43 1.402(12) .
C43 C44 1.390(10) .
C44 N11 1.374(10) .
C44 C45 1.495(9) .
C45 C46 1.3900 .
C45 C50 1.3900 .
C46 C47 1.3900 .
C47 C48 1.3900 .
C48 C49 1.3900 .
C49 C50 1.3900 .
C51 C52 1.481(13) .
C52 N12 1.358(9) .
C52 C53 1.395(12) .
C53 C54 1.443(13) .
C54 N10 1.375(9) .
C54 C55 1.492(11) .
C55 C56 1.3900 .
C55 C60 1.3900 .
C56 C57 1.3900 .
C57 C58 1.3900 .
C58 C59 1.3900 .
C59 C60 1.3900 .
N1 N2 1.358(8) .
N3 N5 1.371(9) .
N4 N6 1.373(9) .
N7 N8 1.352(8) .
N9 N11 1.400(9) .
N10 N12 1.353(10) .
